data_7718836
loop_
_publ_author_name
'Du, Guo-Tong'
'Guo, Xin-Ai'
'Liu, Teng-Long'
'Li, Hong-Xin'
'Ma, Ya-Nan'
'Xue, Dong-Xu'

_publ_section_title
;
 Isostructural rare-earth metal-organic frameworks for enhanced MTO
 product separation and efficient methane storage.
;
_journal_issue 25
_journal_name_full 'Dalton transactions (Cambridge, England : 2003)'
_journal_page_first 10120
_journal_page_last 10127
_journal_paper_doi 10.1039/d5dt00971e
_journal_volume 54
_journal_year 2025
_chemical_formula_moiety 'C30 H12 F4 N12 O15 Yb3'
_chemical_formula_sum 'C30 H12 F4 N12 O15 Yb3'
_chemical_formula_weight 1375.64
_space_group_crystal_system cubic
_space_group_IT_number 225
_space_group_name_Hall '-F 4 2 3'
_space_group_name_H-M_alt 'F m -3 m'
_atom_sites_solution_hydrogens geom
_atom_sites_solution_primary dual
_audit_creation_date 2024-11-20
_audit_creation_method
;
Olex2 1.5
(compiled 2023.08.24 svn.re1ec1418 for OlexSys, GUI svn.r6817)
;
_audit_update_record
;
2025-01-16 deposited with the CCDC.	2025-05-29 downloaded from the CCDC.
;
_cell_angle_alpha 90
_cell_angle_beta 90
_cell_angle_gamma 90
_cell_formula_units_Z 8
_cell_length_a 27.0155(3)
_cell_length_b 27.0155(3)
_cell_length_c 27.0155(3)
_cell_measurement_reflns_used 3403
_cell_measurement_temperature 173.00
_cell_measurement_theta_max 58.880
_cell_measurement_theta_min 3.272
_cell_volume 19716.9(4)
_computing_cell_refinement 'SAINT V8.40B (?, 2016)'
_computing_data_reduction 'SAINT V8.40B (?, 2016)'
_computing_molecular_graphics 'Olex2 1.5 (Dolomanov et al., 2009)'
_computing_publication_material 'Olex2 1.5 (Dolomanov et al., 2009)'
_computing_structure_refinement 'SHELXL 2018/3 (Sheldrick, 2015)'
_computing_structure_solution 'SHELXT 2018/2 (Sheldrick, 2018)'
_diffrn_ambient_temperature 173.00
_diffrn_measured_fraction_theta_full 0.991
_diffrn_measured_fraction_theta_max 0.991
_diffrn_measurement_device_type 'Bruker APEX-II CCD'
_diffrn_measurement_method '\f and \w scans'
_diffrn_radiation_type CuK\a
_diffrn_radiation_wavelength 1.54178
_diffrn_reflns_av_R_equivalents 0.0276
_diffrn_reflns_av_unetI/netI 0.0166
_diffrn_reflns_Laue_measured_fraction_full 0.991
_diffrn_reflns_Laue_measured_fraction_max 0.991
_diffrn_reflns_limit_h_max 30
_diffrn_reflns_limit_h_min -1
_diffrn_reflns_limit_k_max 26
_diffrn_reflns_limit_k_min -16
_diffrn_reflns_limit_l_max 26
_diffrn_reflns_limit_l_min -22
_diffrn_reflns_number 5827
_diffrn_reflns_point_group_measured_fraction_full 0.991
_diffrn_reflns_point_group_measured_fraction_max 0.991
_diffrn_reflns_theta_full 58.876
_diffrn_reflns_theta_max 58.876
_diffrn_reflns_theta_min 4.629
_diffrn_source_current 0.0
_diffrn_source_power 0.0
_diffrn_source_voltage 0.0
_diffrn_standards_number 0
_exptl_absorpt_coefficient_mu 5.450
_exptl_absorpt_correction_T_max 0.7516
_exptl_absorpt_correction_T_min 0.5812
_exptl_absorpt_process_details
;
SADABS-2016/2 (Bruker,2016/2) was used for absorption correction.
wR2(int) was 0.0592 before and 0.0444 after correction.
The Ratio of minimum to maximum transmission is 0.7733.
The \l/2 correction factor is Not present.
;
_exptl_crystal_colour 'clear light colourless'
_exptl_crystal_colour_lustre clear
_exptl_crystal_colour_modifier light
_exptl_crystal_colour_primary colourless
_exptl_crystal_density_diffrn 0.927
_exptl_crystal_description block
_exptl_crystal_F_000 5136
_exptl_crystal_size_max 0.2
_exptl_crystal_size_mid 0.16
_exptl_crystal_size_min 0.16
_refine_diff_density_max 0.715
_refine_diff_density_min -1.132
_refine_diff_density_rms 0.121
_refine_ls_extinction_method none
_refine_ls_goodness_of_fit_ref 1.107
_refine_ls_hydrogen_treatment constr
_refine_ls_matrix_type full
_refine_ls_number_parameters 40
_refine_ls_number_reflns 770
_refine_ls_number_restraints 55
_refine_ls_restrained_S_all 1.121
_refine_ls_R_factor_all 0.0493
_refine_ls_R_factor_gt 0.0455
_refine_ls_shift/su_max 0.001
_refine_ls_shift/su_mean 0.000
_refine_ls_structure_factor_coef Fsqd
_refine_ls_weighting_details 'w=1/[\s^2^(Fo^2^)+(0.0681P)^2^+437.6541P] where P=(Fo^2^+2Fc^2^)/3'
_refine_ls_weighting_scheme calc
_refine_ls_wR_factor_gt 0.1282
_refine_ls_wR_factor_ref 0.1317
_reflns_Friedel_coverage 0.000
_reflns_number_gt 695
_reflns_number_total 770
_reflns_threshold_expression 'I > 2\s(I)'
_cod_data_source_file d5dt00971e2.cif
_cod_data_source_block b
_cod_depositor_comments 'Adding full bibliography for 7718836.cif.'
_cod_original_cell_volume 19716.9(7)
_cod_database_code 7718836
_shelx_shelxl_version_number 2018/3
_shelx_space_group_comment
;
The symmetry employed for this shelxl refinement is uniquely defined
by the following loop, which should always be used as a source of
symmetry information in preference to the above space-group names.
They are only intended as comments.
;
_shelx_estimated_absorpt_t_max 0.476
_shelx_estimated_absorpt_t_min 0.409
_olex2_refinement_description
;
1. Fixed Uiso
 At 1.2 times of:
  All C(H) groups
2. Restrained distances
 C1-C1_$31
 1.4 with sigma of 0.002
 N1-C1 = C1-N1_$14
 1.39 with sigma of 0.02
 C2-C3 = C3-C2_$14
 1.39 with sigma of 0.02
 N1-N1_$14
 2.408 with sigma of 0.04
 C2-C2_$14
 2.408 with sigma of 0.04
3. Uiso/Uaniso restraints and constraints
C4 \\sim O2 \\sim O1 \\sim Yb1 \\sim F1: within 2A with sigma of 0.005 and
sigma for terminal atoms of 0.01 within 2A
N1 \\sim C2 \\sim C3 \\sim C1: within 2A with sigma of 0.005 and sigma for
terminal atoms of 0.01 within 2A
O1 \\sim Yb1: within 2A with sigma of 0.001 and sigma for terminal atoms of
0.002 within 2A
Uanis(C3) \\sim Ueq, Uanis(C2) \\sim Ueq, Uanis(C1) \\sim Ueq: with sigma of
0.005 and sigma for terminal atoms of 0.01
Uanis(O1) \\sim Ueq: with sigma of 0.002 and sigma for terminal atoms of 0.004
4.a Aromatic/amide H refined with riding coordinates:
 C2(H2)
;
_smtbx_masks_void_probe_radius 1.2
_smtbx_masks_void_truncation_radius 1.2
_olex2_submission_special_instructions 'No special instructions were received'

loop_
_space_group_symop_operation_xyz
'x, y, z'
'-x, -y, z'
'-x, y, -z'
'x, -y, -z'
'z, x, y'
'z, -x, -y'
'-z, -x, y'
'-z, x, -y'
'y, z, x'
'-y, z, -x'
'y, -z, -x'
'-y, -z, x'
'y, x, -z'
'-y, -x, -z'
'y, -x, z'
'-y, x, z'
'x, z, -y'
'-x, z, y'
'-x, -z, -y'
'x, -z, y'
'z, y, -x'
'z, -y, x'
'-z, y, x'
'-z, -y, -x'
'x, y+1/2, z+1/2'
'-x, -y+1/2, z+1/2'
'-x, y+1/2, -z+1/2'
'x, -y+1/2, -z+1/2'
'z, x+1/2, y+1/2'
'z, -x+1/2, -y+1/2'
'-z, -x+1/2, y+1/2'
'-z, x+1/2, -y+1/2'
'y, z+1/2, x+1/2'
'-y, z+1/2, -x+1/2'
'y, -z+1/2, -x+1/2'
'-y, -z+1/2, x+1/2'
'y, x+1/2, -z+1/2'
'-y, -x+1/2, -z+1/2'
'y, -x+1/2, z+1/2'
'-y, x+1/2, z+1/2'
'x, z+1/2, -y+1/2'
'-x, z+1/2, y+1/2'
'-x, -z+1/2, -y+1/2'
'x, -z+1/2, y+1/2'
'z, y+1/2, -x+1/2'
'z, -y+1/2, x+1/2'
'-z, y+1/2, x+1/2'
'-z, -y+1/2, -x+1/2'
'x+1/2, y, z+1/2'
'-x+1/2, -y, z+1/2'
'-x+1/2, y, -z+1/2'
'x+1/2, -y, -z+1/2'
'z+1/2, x, y+1/2'
'z+1/2, -x, -y+1/2'
'-z+1/2, -x, y+1/2'
'-z+1/2, x, -y+1/2'
'y+1/2, z, x+1/2'
'-y+1/2, z, -x+1/2'
'y+1/2, -z, -x+1/2'
'-y+1/2, -z, x+1/2'
'y+1/2, x, -z+1/2'
'-y+1/2, -x, -z+1/2'
'y+1/2, -x, z+1/2'
'-y+1/2, x, z+1/2'
'x+1/2, z, -y+1/2'
'-x+1/2, z, y+1/2'
'-x+1/2, -z, -y+1/2'
'x+1/2, -z, y+1/2'
'z+1/2, y, -x+1/2'
'z+1/2, -y, x+1/2'
'-z+1/2, y, x+1/2'
'-z+1/2, -y, -x+1/2'
'x+1/2, y+1/2, z'
'-x+1/2, -y+1/2, z'
'-x+1/2, y+1/2, -z'
'x+1/2, -y+1/2, -z'
'z+1/2, x+1/2, y'
'z+1/2, -x+1/2, -y'
'-z+1/2, -x+1/2, y'
'-z+1/2, x+1/2, -y'
'y+1/2, z+1/2, x'
'-y+1/2, z+1/2, -x'
'y+1/2, -z+1/2, -x'
'-y+1/2, -z+1/2, x'
'y+1/2, x+1/2, -z'
'-y+1/2, -x+1/2, -z'
'y+1/2, -x+1/2, z'
'-y+1/2, x+1/2, z'
'x+1/2, z+1/2, -y'
'-x+1/2, z+1/2, y'
'-x+1/2, -z+1/2, -y'
'x+1/2, -z+1/2, y'
'z+1/2, y+1/2, -x'
'z+1/2, -y+1/2, x'
'-z+1/2, y+1/2, x'
'-z+1/2, -y+1/2, -x'
'-x, -y, -z'
'x, y, -z'
'x, -y, z'
'-x, y, z'
'-z, -x, -y'
'-z, x, y'
'z, x, -y'
'z, -x, y'
'-y, -z, -x'
'y, -z, x'
'-y, z, x'
'y, z, -x'
'-y, -x, z'
'y, x, z'
'-y, x, -z'
'y, -x, -z'
'-x, -z, y'
'x, -z, -y'
'x, z, y'
'-x, z, -y'
'-z, -y, x'
'-z, y, -x'
'z, -y, -x'
'z, y, x'
'-x, -y+1/2, -z+1/2'
'x, y+1/2, -z+1/2'
'x, -y+1/2, z+1/2'
'-x, y+1/2, z+1/2'
'-z, -x+1/2, -y+1/2'
'-z, x+1/2, y+1/2'
'z, x+1/2, -y+1/2'
'z, -x+1/2, y+1/2'
'-y, -z+1/2, -x+1/2'
'y, -z+1/2, x+1/2'
'-y, z+1/2, x+1/2'
'y, z+1/2, -x+1/2'
'-y, -x+1/2, z+1/2'
'y, x+1/2, z+1/2'
'-y, x+1/2, -z+1/2'
'y, -x+1/2, -z+1/2'
'-x, -z+1/2, y+1/2'
'x, -z+1/2, -y+1/2'
'x, z+1/2, y+1/2'
'-x, z+1/2, -y+1/2'
'-z, -y+1/2, x+1/2'
'-z, y+1/2, -x+1/2'
'z, -y+1/2, -x+1/2'
'z, y+1/2, x+1/2'
'-x+1/2, -y, -z+1/2'
'x+1/2, y, -z+1/2'
'x+1/2, -y, z+1/2'
'-x+1/2, y, z+1/2'
'-z+1/2, -x, -y+1/2'
'-z+1/2, x, y+1/2'
'z+1/2, x, -y+1/2'
'z+1/2, -x, y+1/2'
'-y+1/2, -z, -x+1/2'
'y+1/2, -z, x+1/2'
'-y+1/2, z, x+1/2'
'y+1/2, z, -x+1/2'
'-y+1/2, -x, z+1/2'
'y+1/2, x, z+1/2'
'-y+1/2, x, -z+1/2'
'y+1/2, -x, -z+1/2'
'-x+1/2, -z, y+1/2'
'x+1/2, -z, -y+1/2'
'x+1/2, z, y+1/2'
'-x+1/2, z, -y+1/2'
'-z+1/2, -y, x+1/2'
'-z+1/2, y, -x+1/2'
'z+1/2, -y, -x+1/2'
'z+1/2, y, x+1/2'
'-x+1/2, -y+1/2, -z'
'x+1/2, y+1/2, -z'
'x+1/2, -y+1/2, z'
'-x+1/2, y+1/2, z'
'-z+1/2, -x+1/2, -y'
'-z+1/2, x+1/2, y'
'z+1/2, x+1/2, -y'
'z+1/2, -x+1/2, y'
'-y+1/2, -z+1/2, -x'
'y+1/2, -z+1/2, x'
'-y+1/2, z+1/2, x'
'y+1/2, z+1/2, -x'
'-y+1/2, -x+1/2, z'
'y+1/2, x+1/2, z'
'-y+1/2, x+1/2, -z'
'y+1/2, -x+1/2, -z'
'-x+1/2, -z+1/2, y'
'x+1/2, -z+1/2, -y'
'x+1/2, z+1/2, y'
'-x+1/2, z+1/2, -y'
'-z+1/2, -y+1/2, x'
'-z+1/2, y+1/2, -x'
'z+1/2, -y+1/2, -x'
'z+1/2, y+1/2, x'

loop_
_atom_site_label
_atom_site_type_symbol
_atom_site_fract_x
_atom_site_fract_y
_atom_site_fract_z
_atom_site_U_iso_or_equiv
_atom_site_adp_type
_atom_site_occupancy
_atom_site_site_symmetry_order
_atom_site_calc_flag
_atom_site_refinement_flags_posn
_atom_site_refinement_flags_adp
_atom_site_refinement_flags_occupancy
_atom_site_disorder_assembly
_atom_site_disorder_group
Yb1 Yb 0.500000 0.500000 0.59970(3) 0.0317(4) Uani 1 8 d S T P . .
F1 F 0.45402(13) 0.45402(13) 0.54598(13) 0.0283(16) Uani 1 6 d S T P . .
O1 O 0.500000 0.500000 0.7004(16) 0.268(4) Uani 1 8 d S TU P . .
O2 O 0.500000 0.5752(3) 0.6367(2) 0.0699(19) Uani 1 2 d S TU P . .
N1 N 0.500000 0.6814(4) 0.7455(5) 0.146(3) Uani 1 2 d DS TU P . .
C1 C 0.500000 0.73167(3) 0.73167(3) 0.146(4) Uani 1 4 d DS TU P . .
C2 C 0.500000 0.6450(6) 0.7088(5) 0.141(4) Uani 1 2 d DS TU P . .
H2 H 0.500000 0.610868 0.717396 0.169 Uiso 1 2 calc R U P . .
C3 C 0.500000 0.6595(6) 0.6595(6) 0.137(4) Uani 1 4 d DS TU P . .
C4 C 0.500000 0.6202(4) 0.6202(4) 0.076(3) Uani 1 4 d S TU P . .

loop_
_atom_site_aniso_label
_atom_site_aniso_U_11
_atom_site_aniso_U_22
_atom_site_aniso_U_33
_atom_site_aniso_U_23
_atom_site_aniso_U_13
_atom_site_aniso_U_12
Yb1 0.0381(4) 0.0381(4) 0.0188(5) 0.000 0.000 0.000
F1 0.0283(16) 0.0283(16) 0.0283(16) 0.0037(16) 0.0037(16) -0.0037(16)
O1 0.268(3) 0.268(3) 0.268(4) 0.000 0.000 0.000
O2 0.089(5) 0.066(4) 0.055(4) -0.037(4) 0.000 0.000
N1 0.168(5) 0.134(5) 0.136(5) -0.021(4) 0.000 0.000
C1 0.161(5) 0.138(4) 0.138(4) -0.012(4) 0.000 0.000
C2 0.155(5) 0.133(4) 0.134(4) -0.016(4) 0.000 0.000
C3 0.146(5) 0.132(4) 0.132(4) -0.008(4) 0.000 0.000
C4 0.093(6) 0.068(4) 0.068(4) -0.036(5) 0.000 0.000

loop_
_atom_type_symbol
_atom_type_description
_atom_type_scat_dispersion_real
_atom_type_scat_dispersion_imag
_atom_type_scat_source
C C 0.0181 0.0091 'International Tables Vol C Tables 4.2.6.8 and 6.1.1.4'
H H 0.0000 0.0000 'International Tables Vol C Tables 4.2.6.8 and 6.1.1.4'
F F 0.0727 0.0534 'International Tables Vol C Tables 4.2.6.8 and 6.1.1.4'
N N 0.0311 0.0180 'International Tables Vol C Tables 4.2.6.8 and 6.1.1.4'
O O 0.0492 0.0322 'International Tables Vol C Tables 4.2.6.8 and 6.1.1.4'
Yb Yb -7.2108 4.4329 'International Tables Vol C Tables 4.2.6.8 and 6.1.1.4'

loop_
_geom_angle_atom_site_label_1
_geom_angle_atom_site_label_2
_geom_angle_atom_site_label_3
_geom_angle
_geom_angle_site_symmetry_1
_geom_angle_site_symmetry_3
_geom_angle_publ_flag
F1 Yb1 F1 100.9(3) 99_565 100_655 ?
F1 Yb1 F1 100.9(3) 2_665 . ?
F1 Yb1 F1 66.06(16) 100_655 . ?
F1 Yb1 F1 66.06(16) 99_565 2_665 ?
F1 Yb1 F1 66.06(16) 99_565 . ?
F1 Yb1 F1 66.06(16) 100_655 2_665 ?
F1 Yb1 O1 129.57(15) 100_655 . ?
F1 Yb1 O1 129.57(15) 2_665 . ?
F1 Yb1 O1 129.57(15) 99_565 . ?
F1 Yb1 O1 129.57(15) . . ?
O2 Yb1 F1 78.0(2) 2_665 100_655 ?
O2 Yb1 F1 78.0(2) 109_665 . ?
O2 Yb1 F1 78.0(2) . 2_665 ?
O2 Yb1 F1 140.36(10) 2_665 2_665 ?
O2 Yb1 F1 78.0(2) 109_665 99_565 ?
O2 Yb1 F1 140.36(10) 109_665 2_665 ?
O2 Yb1 F1 78.0(2) 110 100_655 ?
O2 Yb1 F1 140.36(10) 110 99_565 ?
O2 Yb1 F1 140.36(10) 2_665 99_565 ?
O2 Yb1 F1 140.36(10) 109_665 100_655 ?
O2 Yb1 F1 140.36(10) . 100_655 ?
O2 Yb1 F1 78.0(2) . 99_565 ?
O2 Yb1 F1 140.36(10) 110 . ?
O2 Yb1 F1 78.0(2) 110 2_665 ?
O2 Yb1 F1 140.36(10) . . ?
O2 Yb1 F1 78.0(2) 2_665 . ?
O2 Yb1 O1 63.84(19) 110 . ?
O2 Yb1 O1 63.84(19) . . ?
O2 Yb1 O1 63.84(19) 2_665 . ?
O2 Yb1 O1 63.84(19) 109_665 . ?
O2 Yb1 O2 78.79(16) . 110 ?
O2 Yb1 O2 78.80(16) 2_665 109_665 ?
O2 Yb1 O2 78.79(16) . 109_665 ?
O2 Yb1 O2 127.7(4) . 2_665 ?
O2 Yb1 O2 78.80(16) 110 2_665 ?
O2 Yb1 O2 127.7(4) 110 109_665 ?
Yb1 F1 Yb1 113.41(13) 15_565 11_566 ?
Yb1 F1 Yb1 113.41(13) 7_665 20_565 ?
Yb1 F1 Yb1 113.41(13) 110 105_666 ?
Yb1 F1 Yb1 113.41(13) . 24_666 ?
Yb1 F1 Yb1 113.41(13) 24_666 105_666 ?
Yb1 F1 Yb1 113.41(13) 11_566 24_666 ?
Yb1 F1 Yb1 0.00(3) 12_665 11_566 ?
Yb1 F1 Yb1 113.41(13) . 118_656 ?
Yb1 F1 Yb1 113.41(13) 15_565 24_666 ?
Yb1 F1 Yb1 113.41(13) 15_565 118_656 ?
Yb1 F1 Yb1 113.41(13) 100_655 20_565 ?
Yb1 F1 Yb1 113.41(13) 12_665 24_666 ?
Yb1 F1 Yb1 113.41(13) 2_665 105_666 ?
Yb1 F1 Yb1 0.00(3) 24_666 118_656 ?
Yb1 F1 Yb1 113.41(13) 100_655 105_666 ?
Yb1 F1 Yb1 113.41(13) 110 7_665 ?
Yb1 F1 Yb1 113.41(13) 2_665 11_566 ?
Yb1 F1 Yb1 113.41(13) 2_665 7_665 ?
Yb1 F1 Yb1 113.41(13) 100_655 11_566 ?
Yb1 F1 Yb1 113.41(13) 100_655 7_665 ?
Yb1 F1 Yb1 113.41(13) 110 24_666 ?
Yb1 F1 Yb1 113.41(13) 11_566 7_665 ?
Yb1 F1 Yb1 113.41(13) 2_665 24_666 ?
Yb1 F1 Yb1 113.41(13) 105_666 7_665 ?
Yb1 F1 Yb1 113.41(13) 100_655 24_666 ?
Yb1 F1 Yb1 113.41(13) 110 20_565 ?
Yb1 F1 Yb1 113.41(13) 12_665 118_656 ?
Yb1 F1 Yb1 113.41(13) 2_665 20_565 ?
Yb1 F1 Yb1 113.41(13) . 105_666 ?
Yb1 F1 Yb1 0.00(3) 11_566 20_565 ?
Yb1 F1 Yb1 113.41(13) 15_565 105_666 ?
Yb1 F1 Yb1 0.00(3) 105_666 20_565 ?
Yb1 F1 Yb1 0.00(3) 11_566 105_666 ?
Yb1 F1 Yb1 113.41(13) 110 11_566 ?
Yb1 F1 Yb1 113.41(13) 110 118_656 ?
Yb1 F1 Yb1 113.41(13) . 11_566 ?
Yb1 F1 Yb1 113.41(13) 2_665 118_656 ?
Yb1 F1 Yb1 0.00(3) 110 . ?
Yb1 F1 Yb1 113.41(13) 100_655 118_656 ?
Yb1 F1 Yb1 0.00(3) 110 2_665 ?
Yb1 F1 Yb1 113.41(13) 11_566 118_656 ?
Yb1 F1 Yb1 0.00(3) . 2_665 ?
Yb1 F1 Yb1 113.41(13) 105_666 118_656 ?
Yb1 F1 Yb1 0.00(3) 110 15_565 ?
Yb1 F1 Yb1 113.41(13) . 7_665 ?
Yb1 F1 Yb1 0.00(3) . 15_565 ?
Yb1 F1 Yb1 113.41(13) 15_565 7_665 ?
Yb1 F1 Yb1 0.00(3) 2_665 15_565 ?
Yb1 F1 Yb1 113.41(13) 12_665 7_665 ?
Yb1 F1 Yb1 0.00(3) 110 100_655 ?
Yb1 F1 Yb1 0.00(3) 24_666 7_665 ?
Yb1 F1 Yb1 0.00(3) . 100_655 ?
Yb1 F1 Yb1 0.00(3) 118_656 7_665 ?
Yb1 F1 Yb1 0.00(3) 2_665 100_655 ?
Yb1 F1 Yb1 113.41(13) . 20_565 ?
Yb1 F1 Yb1 0.00(3) 15_565 100_655 ?
Yb1 F1 Yb1 113.41(13) 15_565 20_565 ?
Yb1 F1 Yb1 113.41(13) 110 12_665 ?
Yb1 F1 Yb1 0.00(3) 12_665 20_565 ?
Yb1 F1 Yb1 113.41(13) . 12_665 ?
Yb1 F1 Yb1 113.41(13) 24_666 20_565 ?
Yb1 F1 Yb1 113.41(13) 2_665 12_665 ?
Yb1 F1 Yb1 113.41(13) 118_656 20_565 ?
Yb1 F1 Yb1 113.41(13) 15_565 12_665 ?
Yb1 F1 Yb1 113.41(13) 100_655 12_665 ?
Yb1 F1 Yb1 0.00(3) 12_665 105_666 ?
Yb1 O1 Yb1 0.0 110 . ?
Yb1 O1 Yb1 0.0 2_665 15_565 ?
Yb1 O1 Yb1 0.0 110 15_565 ?
Yb1 O1 Yb1 0.0 110 2_665 ?
Yb1 O1 Yb1 0.0 2_665 100_655 ?
Yb1 O1 Yb1 0.0 . 2_665 ?
Yb1 O1 Yb1 0.0 . 15_565 ?
Yb1 O1 Yb1 0.0 110 100_655 ?
Yb1 O1 Yb1 0.0 . 100_655 ?
Yb1 O1 Yb1 0.0 100_655 15_565 ?
Yb1 O2 Yb1 0.00(3) 110 . ?
Yb1 O2 Yb1 0.00(3) 100_655 15_565 ?
Yb1 O2 Yb1 0.00(3) . 15_565 ?
Yb1 O2 Yb1 0.00(3) 110 2_665 ?
Yb1 O2 Yb1 0.00(3) 110 15_565 ?
Yb1 O2 Yb1 0.00(3) . 2_665 ?
Yb1 O2 Yb1 0.00(3) 2_665 15_565 ?
Yb1 O2 Yb1 0.00(3) 110 100_655 ?
Yb1 O2 Yb1 0.00(3) 2_665 100_655 ?
Yb1 O2 Yb1 0.00(3) . 100_655 ?
C4 O2 Yb1 133.8(8) . 15_565 ?
C4 O2 Yb1 133.8(8) . . ?
C4 O2 Yb1 133.8(8) . 2_665 ?
C4 O2 Yb1 133.8(8) . 110 ?
C4 O2 Yb1 133.8(8) . 100_655 ?
C2 N1 C1 119.3(11) . . ?
N1 C1 N1 120.8(12) 18_655 . ?
C1 C1 N1 119.6(6) 28_566 . ?
C1 C1 N1 119.6(6) 28_566 18_655 ?
N1 C2 H2 120.6 . . ?
C3 C2 N1 118.9(17) . . ?
C3 C2 H2 120.6 . . ?
C2 C3 C2 123(2) 18_655 . ?
C2 C3 C4 118.6(12) 18_655 . ?
C2 C3 C4 118.6(12) . . ?
O2 C4 O2 130.1(13) 18_655 . ?
O2 C4 C3 115.0(7) 18_655 . ?
O2 C4 C3 115.0(7) . . ?

loop_
_geom_bond_atom_site_label_1
_geom_bond_atom_site_label_2
_geom_bond_distance
_geom_bond_site_symmetry_2
_geom_bond_publ_flag
Yb1 F1 2.2785(17) 99_565 ?
Yb1 F1 2.2785(17) 2_665 ?
Yb1 F1 2.2785(17) 100_655 ?
Yb1 F1 2.2786(17) . ?
Yb1 O1 2.72(4) . ?
Yb1 O2 2.265(6) 109_665 ?
Yb1 O2 2.265(6) . ?
Yb1 O2 2.265(6) 110 ?
Yb1 O2 2.265(6) 2_665 ?
O2 C4 1.294(9) . ?
N1 C1 1.409(10) . ?
N1 C2 1.40(2) . ?
C1 C1 1.400(2) 28_566 ?
C2 H2 0.9500 . ?
C2 C3 1.389(11) . ?
C3 C4 1.50(3) . ?

loop_
_geom_torsion_atom_site_label_1
_geom_torsion_atom_site_label_2
_geom_torsion_atom_site_label_3
_geom_torsion_atom_site_label_4
_geom_torsion
_geom_torsion_site_symmetry_1
_geom_torsion_site_symmetry_2
_geom_torsion_site_symmetry_3
_geom_torsion_site_symmetry_4
_geom_torsion_publ_flag
Yb1 O2 C4 O2 0.000(7) 110 . . 18_655 ?
Yb1 O2 C4 O2 0.000(7) 2_665 . . 18_655 ?
Yb1 O2 C4 O2 0.000(7) 100_655 . . 18_655 ?
Yb1 O2 C4 O2 0.000(7) . . . 18_655 ?
Yb1 O2 C4 O2 0.000(7) 15_565 . . 18_655 ?
Yb1 O2 C4 C3 180.000(7) 110 . . . ?
Yb1 O2 C4 C3 180.000(7) 100_655 . . . ?
Yb1 O2 C4 C3 180.000(7) 15_565 . . . ?
Yb1 O2 C4 C3 180.000(7) 2_665 . . . ?
Yb1 O2 C4 C3 180.000(7) . . . . ?
N1 C2 C3 C2 0.000(8) . . . 18_655 ?
N1 C2 C3 C4 180.000(7) . . . . ?
C1 N1 C2 C3 0.000(7) . . . . ?
C2 N1 C1 N1 0.000(9) . . . 18_655 ?
C2 N1 C1 C1 180.000(4) . . . 28_566 ?
C2 C3 C4 O2 0.000(8) 18_655 . . 18_655 ?
C2 C3 C4 O2 180.000(8) 18_655 . . . ?
C2 C3 C4 O2 180.000(8) . . . 18_655 ?
C2 C3 C4 O2 0.000(8) . . . . ?

loop_
_smtbx_masks_void_nr
_smtbx_masks_void_average_x
_smtbx_masks_void_average_y
_smtbx_masks_void_average_z
_smtbx_masks_void_volume
_smtbx_masks_void_count_electrons
_smtbx_masks_void_content
1 -0.254 -0.550 -0.441 13538.7 3263.5 ?
